data_4313577
loop_
_publ_author_name
'Steven C. F. Kui'
'Hung-Wing Li'
'Hung Kay Lee'

_publ_section_title
;
 Cerium(III) and Neodymium(III) Amides Derived from a Chelating 2-Pyridyl
 Amido Ligand
;
_journal_name_full 'Inorganic Chemistry'
_journal_page_first 2824
_journal_page_last 2826
_journal_paper_doi 10.1021/ic0340534
_journal_volume 42
_journal_year 2003
_chemical_formula_sum 'C41 H83 K N6 Nd O2 Si2'
_chemical_formula_weight 931.65
_chemical_name_systematic
;
  ?
;
_space_group_IT_number 2
_symmetry_cell_setting triclinic
_symmetry_space_group_name_Hall '-P 1'
_symmetry_space_group_name_H-M 'P -1'
_atom_sites_solution_hydrogens geom
_atom_sites_solution_primary direct
_atom_sites_solution_secondary difmap
_audit_creation_method SHELXL-97
_cell_angle_alpha 79.691(3)
_cell_angle_beta 82.952(3)
_cell_angle_gamma 67.174(3)
_cell_formula_units_Z 2
_cell_length_a 10.7554(16)
_cell_length_b 13.159(2)
_cell_length_c 20.855(3)
_cell_measurement_temperature 293(2)
_cell_volume 2671.9(7)
_computing_cell_refinement 'BRUKER SMART CCD DIFFRACTOMETER'
_computing_data_collection 'BRUKER SMART CCD DIFFRACTOMETER'
_computing_data_reduction 'BRUKER SMART CCD DIFFRACTOMETER'
_computing_molecular_graphics 'SIEMENS SHELXTL'
_computing_publication_material 'SIEMENS SHELXTL'
_computing_structure_refinement 'SHELXL-97 (Sheldrick, 1997)'
_computing_structure_solution 'SHELXS-97 (Sheldrick, 1990)'
_diffrn_ambient_temperature 293(2)
_diffrn_measured_fraction_theta_full 0.975
_diffrn_measured_fraction_theta_max 0.975
_diffrn_measurement_device_type 'BRUKER SMART CCD DIFFRACTOMETER'
_diffrn_measurement_method 'OMEGA SCAN'
_diffrn_radiation_monochromator graphite
_diffrn_radiation_source 'fine-focus sealed tube'
_diffrn_radiation_type MoK\a
_diffrn_radiation_wavelength 0.71073
_diffrn_reflns_av_R_equivalents 0.0269
_diffrn_reflns_av_sigmaI/netI 0.0771
_diffrn_reflns_limit_h_max 14
_diffrn_reflns_limit_h_min -13
_diffrn_reflns_limit_k_max 16
_diffrn_reflns_limit_k_min -17
_diffrn_reflns_limit_l_max 23
_diffrn_reflns_limit_l_min -27
_diffrn_reflns_number 17717
_diffrn_reflns_theta_full 28.03
_diffrn_reflns_theta_max 28.03
_diffrn_reflns_theta_min 0.99
_exptl_absorpt_coefficient_mu 1.128
_exptl_absorpt_correction_T_max 1.000
_exptl_absorpt_correction_T_min 0.8169
_exptl_absorpt_correction_type SADABS
_exptl_crystal_colour PALE_BLUE
_exptl_crystal_density_diffrn 1.158
_exptl_crystal_density_method 'not measured'
_exptl_crystal_description BLOCK
_exptl_crystal_F_000 988
_exptl_crystal_size_max 0.44
_exptl_crystal_size_mid 0.40
_exptl_crystal_size_min 0.35
_refine_diff_density_max 1.094
_refine_diff_density_min -0.614
_refine_diff_density_rms 0.074
_refine_ls_extinction_coef 0.00000(19)
_refine_ls_extinction_expression Fc^*^=kFc[1+0.001xFc^2^\l^3^/sin(2\q)]^-1/4^
_refine_ls_extinction_method SHELXL
_refine_ls_goodness_of_fit_ref 0.912
_refine_ls_hydrogen_treatment mixed
_refine_ls_matrix_type full
_refine_ls_number_parameters 479
_refine_ls_number_reflns 12623
_refine_ls_number_restraints 0
_refine_ls_restrained_S_all 0.912
_refine_ls_R_factor_all 0.0845
_refine_ls_R_factor_gt 0.0445
_refine_ls_shift/su_max 5.336
_refine_ls_shift/su_mean 0.015
_refine_ls_structure_factor_coef Fsqd
_refine_ls_weighting_details 'calc w=1/[\s^2^(Fo^2^)+(0.0545P)^2^+0.0000P] where P=(Fo^2^+2Fc^2^)/3'
_refine_ls_weighting_scheme calc
_refine_ls_wR_factor_gt 0.0975
_refine_ls_wR_factor_ref 0.1159
_reflns_number_gt 7777
_reflns_number_total 12623
_reflns_threshold_expression >2sigma(I)
_cod_data_source_file ic0340534_5.cif
_cod_data_source_block Compound5
_cod_depositor_comments
;
The following automatic conversions were performed:

'_symmetry_cell_setting' value 'TRICLINIC' changed to 'triclinic'
according to the built-in table from CIF Core dictionary named
'cif_core.dic' version 2.4.1 from 2010-06-29.

Automatic conversion script
Id: cif_fix_values 1646 2011-03-28 12:23:43Z adriana 
;
_cod_database_code 4313577

loop_
_symmetry_equiv_pos_as_xyz
'x, y, z'
'-x, -y, -z'

loop_
_atom_site_label
_atom_site_type_symbol
_atom_site_fract_x
_atom_site_fract_y
_atom_site_fract_z
_atom_site_U_iso_or_equiv
_atom_site_adp_type
_atom_site_occupancy
_atom_site_symmetry_multiplicity
_atom_site_calc_flag
_atom_site_refinement_flags
_atom_site_disorder_assembly
_atom_site_disorder_group
Nd1 Nd 0.24797(2) 0.226732(19) 0.258276(11) 0.04916(9) Uani 1 1 d . . .
Si1 Si 0.03422(11) 0.19338(9) 0.41655(6) 0.0508(3) Uani 1 1 d . . .
Si2 Si 0.48709(15) 0.23610(13) 0.10400(7) 0.0750(4) Uani 1 1 d . . .
K1 K 0.46121(14) -0.06431(11) 0.29484(8) 0.1099(5) Uani 1 1 d . . .
O1 O 0.2418(3) 0.0701(2) 0.23621(15) 0.0693(8) Uani 1 1 d . . .
O2 O 0.4293(3) 0.1347(3) 0.31517(15) 0.0703(9) Uani 1 1 d . . .
N1 N 0.0483(3) 0.2649(3) 0.34073(16) 0.0508(8) Uani 1 1 d . . .
N2 N 0.0002(3) 0.3550(3) 0.23724(17) 0.0614(9) Uani 1 1 d . . .
N3 N 0.3664(4) 0.3030(3) 0.16127(17) 0.0676(10) Uani 1 1 d . . .
N4 N 0.2676(4) 0.4201(3) 0.23716(18) 0.0646(10) Uani 1 1 d . . .
N5 N 0.5142(6) -0.2726(5) 0.3732(3) 0.1182(18) Uani 1 1 d . . .
N6 N 0.7092(6) -0.2306(5) 0.2623(4) 0.127(2) Uani 1 1 d . . .
C1 C -0.0480(4) 0.3237(3) 0.2975(2) 0.0529(10) Uani 1 1 d . . .
C2 C -0.1885(4) 0.3539(4) 0.3089(2) 0.0691(13) Uani 1 1 d . . .
H2A H -0.2245 0.3368 0.3504 0.083 Uiso 1 1 calc R . .
C3 C -0.2726(5) 0.4086(4) 0.2587(3) 0.0855(16) Uani 1 1 d . . .
H3A H -0.3651 0.4259 0.2658 0.103 Uiso 1 1 calc R . .
C4 C -0.2200(6) 0.4377(4) 0.1979(3) 0.0852(16) Uani 1 1 d . . .
H4A H -0.2763 0.4751 0.1637 0.102 Uiso 1 1 calc R . .
C5 C -0.0838(5) 0.4108(4) 0.1886(2) 0.0747(14) Uani 1 1 d . . .
C6 C -0.0177(6) 0.4408(6) 0.1246(3) 0.129(3) Uani 1 1 d . . .
H6A H 0.0781 0.4143 0.1284 0.193 Uiso 1 1 calc R . .
H6B H -0.0526 0.5203 0.1129 0.193 Uiso 1 1 calc R . .
H6C H -0.0361 0.4072 0.0916 0.193 Uiso 1 1 calc R . .
C7 C 0.1985(4) 0.0707(4) 0.4277(2) 0.0689(13) Uani 1 1 d . . .
H7A H 0.2147 0.0268 0.3932 0.103 Uiso 1 1 calc R . .
H7B H 0.1939 0.0260 0.4690 0.103 Uiso 1 1 calc R . .
H7C H 0.2708 0.0967 0.4265 0.103 Uiso 1 1 calc R . .
C8 C -0.1013(4) 0.1334(4) 0.4268(2) 0.0739(14) Uani 1 1 d . . .
H8A H -0.0889 0.0896 0.3926 0.111 Uiso 1 1 calc R . .
H8B H -0.1885 0.1928 0.4246 0.111 Uiso 1 1 calc R . .
H8C H -0.0956 0.0871 0.4684 0.111 Uiso 1 1 calc R . .
C9 C 0.0047(5) 0.2785(4) 0.4849(2) 0.0703(13) Uani 1 1 d . . .
C10 C -0.0088(6) 0.2111(5) 0.5517(2) 0.0999(18) Uani 1 1 d . . .
H10A H -0.0237 0.2565 0.5854 0.150 Uiso 1 1 calc R . .
H10B H 0.0726 0.1465 0.5588 0.150 Uiso 1 1 calc R . .
H10C H -0.0838 0.1884 0.5528 0.150 Uiso 1 1 calc R . .
C11 C -0.1204(6) 0.3850(5) 0.4742(3) 0.115(2) Uani 1 1 d . . .
H11A H -0.1339 0.4273 0.5093 0.172 Uiso 1 1 calc R . .
H11B H -0.1979 0.3664 0.4731 0.172 Uiso 1 1 calc R . .
H11C H -0.1081 0.4286 0.4336 0.172 Uiso 1 1 calc R . .
C12 C 0.1295(7) 0.3115(5) 0.4865(3) 0.115(2) Uani 1 1 d . . .
H12A H 0.1145 0.3547 0.5212 0.172 Uiso 1 1 calc R . .
H12B H 0.1413 0.3547 0.4456 0.172 Uiso 1 1 calc R . .
H12C H 0.2092 0.2452 0.4937 0.172 Uiso 1 1 calc R . .
C13 C 0.3422(5) 0.4033(4) 0.1795(2) 0.0633(12) Uani 1 1 d . . .
C14 C 0.3828(6) 0.4874(5) 0.1457(3) 0.0938(17) Uani 1 1 d . . .
H14A H 0.4348 0.4778 0.1065 0.113 Uiso 1 1 calc R . .
C15 C 0.3451(8) 0.5838(5) 0.1711(4) 0.118(2) Uani 1 1 d . . .
H15A H 0.3730 0.6398 0.1488 0.142 Uiso 1 1 calc R . .
C16 C 0.2670(7) 0.6020(5) 0.2288(3) 0.1000(19) Uani 1 1 d . . .
H16A H 0.2407 0.6691 0.2451 0.120 Uiso 1 1 calc R . .
C17 C 0.2304(5) 0.5176(4) 0.2604(3) 0.0760(14) Uani 1 1 d . . .
C18 C 0.1500(6) 0.5260(5) 0.3244(3) 0.108(2) Uani 1 1 d . . .
H18A H 0.1327 0.4588 0.3385 0.161 Uiso 1 1 calc R . .
H18B H 0.0657 0.5884 0.3194 0.161 Uiso 1 1 calc R . .
H18C H 0.1999 0.5360 0.3563 0.161 Uiso 1 1 calc R . .
C19 C 0.6448(5) 0.2665(5) 0.0965(3) 0.107(2) Uani 1 1 d . . .
H19A H 0.6802 0.2513 0.1387 0.160 Uiso 1 1 calc R . .
H19B H 0.6246 0.3434 0.0790 0.160 Uiso 1 1 calc R . .
H19C H 0.7107 0.2203 0.0678 0.160 Uiso 1 1 calc R . .
C20 C 0.5380(6) 0.0824(4) 0.1307(3) 0.0983(18) Uani 1 1 d . . .
H20A H 0.5730 0.0632 0.1732 0.147 Uiso 1 1 calc R . .
H20B H 0.6064 0.0429 0.1002 0.147 Uiso 1 1 calc R . .
H20C H 0.4608 0.0623 0.1322 0.147 Uiso 1 1 calc R . .
C21 C 0.4182(6) 0.2674(6) 0.0200(3) 0.0981(18) Uani 1 1 d . . .
C22 C 0.3028(7) 0.2258(7) 0.0231(3) 0.143(3) Uani 1 1 d . . .
H22A H 0.2686 0.2414 -0.0194 0.215 Uiso 1 1 calc R . .
H22B H 0.2318 0.2631 0.0533 0.215 Uiso 1 1 calc R . .
H22C H 0.3357 0.1470 0.0375 0.215 Uiso 1 1 calc R . .
C23 C 0.3656(8) 0.3947(6) -0.0032(3) 0.145(3) Uani 1 1 d . . .
H23A H 0.3313 0.4102 -0.0457 0.217 Uiso 1 1 calc R . .
H23B H 0.4382 0.4206 -0.0052 0.217 Uiso 1 1 calc R . .
H23C H 0.2946 0.4321 0.0269 0.217 Uiso 1 1 calc R . .
C24 C 0.5342(7) 0.2009(7) -0.0282(3) 0.148(3) Uani 1 1 d . . .
H24A H 0.5009 0.2159 -0.0709 0.222 Uiso 1 1 calc R . .
H24B H 0.5629 0.1225 -0.0127 0.222 Uiso 1 1 calc R . .
H24C H 0.6093 0.2239 -0.0303 0.222 Uiso 1 1 calc R . .
C25 C 0.1672(5) 0.0170(4) 0.2147(2) 0.0732(13) Uani 1 1 d . . .
C26 C 0.0562(8) 0.0999(6) 0.1753(5) 0.182(4) Uani 1 1 d . . .
H26A H -0.0011 0.0648 0.1655 0.273 Uiso 1 1 calc R . .
H26B H 0.0936 0.1287 0.1354 0.273 Uiso 1 1 calc R . .
H26C H 0.0042 0.1598 0.1996 0.273 Uiso 1 1 calc R . .
C27 C 0.1080(9) -0.0370(8) 0.2715(4) 0.172(4) Uani 1 1 d . . .
H27A H 0.0180 -0.0272 0.2630 0.258 Uiso 1 1 calc R . .
H27B H 0.1050 -0.0038 0.3094 0.258 Uiso 1 1 calc R . .
H27C H 0.1624 -0.1151 0.2791 0.258 Uiso 1 1 calc R . .
C28 C 0.2553(7) -0.0712(6) 0.1737(4) 0.139(3) Uani 1 1 d . . .
H28A H 0.2030 -0.0757 0.1409 0.209 Uiso 1 1 calc R . .
H28B H 0.2893 -0.1419 0.2010 0.209 Uiso 1 1 calc R . .
H28C H 0.3296 -0.0520 0.1530 0.209 Uiso 1 1 calc R . .
C29 C 0.5383(5) 0.1428(4) 0.3434(2) 0.0713(13) Uani 1 1 d . . .
C30 C 0.5882(6) 0.0476(6) 0.3985(3) 0.136(3) Uani 1 1 d . . .
H30A H 0.5158 0.0510 0.4310 0.204 Uiso 1 1 calc R . .
H30B H 0.6614 0.0535 0.4178 0.204 Uiso 1 1 calc R . .
H30C H 0.6191 -0.0220 0.3818 0.204 Uiso 1 1 calc R . .
C31 C 0.4889(6) 0.2524(6) 0.3694(3) 0.114(2) Uani 1 1 d . . .
H31A H 0.5644 0.2720 0.3734 0.172 Uiso 1 1 calc R . .
H31B H 0.4429 0.2457 0.4115 0.172 Uiso 1 1 calc R . .
H31C H 0.4277 0.3092 0.3400 0.172 Uiso 1 1 calc R . .
C32 C 0.6500(5) 0.1401(6) 0.2906(3) 0.107(2) Uani 1 1 d . . .
H32A H 0.6868 0.1940 0.2954 0.161 Uiso 1 1 calc R . .
H32B H 0.6137 0.1575 0.2484 0.161 Uiso 1 1 calc R . .
H32C H 0.7201 0.0672 0.2947 0.161 Uiso 1 1 calc R . .
C33 C 0.5256(11) -0.2500(9) 0.4375(5) 0.202(5) Uani 1 1 d . . .
H33A H 0.5954 -0.2209 0.4354 0.303 Uiso 1 1 calc R . .
H33B H 0.5477 -0.3177 0.4678 0.303 Uiso 1 1 calc R . .
H33C H 0.4411 -0.1964 0.4517 0.303 Uiso 1 1 calc R . .
C34 C 0.4105(11) -0.3159(9) 0.3776(6) 0.228(5) Uani 1 1 d . . .
H34A H 0.4369 -0.3865 0.4054 0.342 Uiso 1 1 calc R . .
H34B H 0.3965 -0.3256 0.3349 0.342 Uiso 1 1 calc R . .
H34C H 0.3283 -0.2649 0.3956 0.342 Uiso 1 1 calc R . .
C35 C 0.6369(11) -0.3505(8) 0.3470(6) 0.251(8) Uani 1 1 d . . .
H35A H 0.6812 -0.4003 0.3847 0.301 Uiso 1 1 calc R . .
H35B H 0.6081 -0.3945 0.3239 0.301 Uiso 1 1 calc R . .
C36 C 0.7305(8) -0.3315(7) 0.3103(6) 0.174(4) Uani 1 1 d . . .
H36A H 0.7730 -0.3942 0.2863 0.209 Uiso 1 1 calc R . .
H36B H 0.7972 -0.3350 0.3389 0.209 Uiso 1 1 calc R . .
C37 C 0.8223(8) -0.1956(8) 0.2569(5) 0.179(4) Uani 1 1 d . . .
H37A H 0.9037 -0.2555 0.2459 0.268 Uiso 1 1 calc R . .
H37B H 0.8304 -0.1754 0.2978 0.268 Uiso 1 1 calc R . .
H37C H 0.8079 -0.1324 0.2234 0.268 Uiso 1 1 calc R . .
C38 C 0.6867(10) -0.2487(8) 0.1960(5) 0.202(5) Uani 1 1 d . . .
H38A H 0.6116 -0.2720 0.1993 0.303 Uiso 1 1 calc R . .
H38B H 0.7664 -0.3052 0.1800 0.303 Uiso 1 1 calc R . .
H38C H 0.6678 -0.1804 0.1663 0.303 Uiso 1 1 calc R . .
C41 C 0.9625(19) 0.0531(18) -0.0065(11) 0.269(13) Uani 1 1 d . . .
H41A H 0.9292 0.0824 0.0344 0.323 Uiso 1 1 calc R . .
H41B H 0.8849 0.0605 -0.0288 0.323 Uiso 1 1 calc R . .
C40 C 1.031(2) 0.1207(18) -0.0463(14) 0.312(13) Uani 1 1 d . . .
H40A H 1.1159 0.1038 -0.0270 0.374 Uiso 1 1 calc R . .
H40B H 1.0535 0.0970 -0.0891 0.374 Uiso 1 1 calc R . .
C39 C 0.9636(18) 0.2360(16) -0.0550(12) 0.336(13) Uani 1 1 d . . .
H39A H 1.0153 0.2698 -0.0858 0.504 Uiso 1 1 calc R . .
H39B H 0.9524 0.2629 -0.0140 0.504 Uiso 1 1 calc R . .
H39C H 0.8766 0.2547 -0.0713 0.504 Uiso 1 1 calc R . .

loop_
_atom_site_aniso_label
_atom_site_aniso_U_11
_atom_site_aniso_U_22
_atom_site_aniso_U_33
_atom_site_aniso_U_23
_atom_site_aniso_U_13
_atom_site_aniso_U_12
Nd1 0.05791(14) 0.04946(14) 0.04423(13) -0.00161(9) -0.00902(9) -0.02502(10)
Si1 0.0549(6) 0.0543(7) 0.0459(6) 0.0004(5) -0.0078(5) -0.0252(5)
Si2 0.0857(10) 0.0864(10) 0.0551(8) -0.0076(7) 0.0030(7) -0.0380(8)
K1 0.1022(9) 0.0705(8) 0.1480(13) -0.0129(8) -0.0449(9) -0.0129(7)
O1 0.086(2) 0.068(2) 0.072(2) -0.0246(16) -0.0034(17) -0.0425(17)
O2 0.0674(19) 0.089(2) 0.064(2) 0.0060(16) -0.0238(16) -0.0421(17)
N1 0.0535(19) 0.0456(18) 0.053(2) 0.0026(15) -0.0125(16) -0.0195(15)
N2 0.068(2) 0.062(2) 0.049(2) 0.0035(17) -0.0134(18) -0.0202(18)
N3 0.086(3) 0.068(3) 0.055(2) -0.0078(19) 0.003(2) -0.038(2)
N4 0.085(3) 0.054(2) 0.058(2) -0.0032(18) -0.006(2) -0.0309(19)
N5 0.111(4) 0.128(5) 0.108(5) -0.012(4) -0.016(4) -0.036(4)
N6 0.120(5) 0.096(4) 0.142(6) -0.008(4) -0.002(4) -0.021(3)
C1 0.059(3) 0.045(2) 0.058(3) -0.0032(19) -0.015(2) -0.0217(19)
C2 0.062(3) 0.067(3) 0.072(3) 0.008(2) -0.013(2) -0.022(2)
C3 0.068(3) 0.078(4) 0.108(5) 0.007(3) -0.034(3) -0.026(3)
C4 0.088(4) 0.078(4) 0.082(4) 0.010(3) -0.041(3) -0.022(3)
C5 0.082(3) 0.065(3) 0.063(3) 0.010(2) -0.027(3) -0.014(3)
C6 0.122(5) 0.145(6) 0.062(4) 0.032(4) -0.017(4) -0.005(4)
C7 0.069(3) 0.061(3) 0.065(3) 0.009(2) -0.008(2) -0.019(2)
C8 0.072(3) 0.071(3) 0.086(4) 0.010(3) -0.014(3) -0.041(3)
C9 0.094(4) 0.064(3) 0.054(3) -0.006(2) -0.006(3) -0.031(3)
C10 0.148(5) 0.101(4) 0.049(3) -0.012(3) 0.000(3) -0.047(4)
C11 0.149(6) 0.077(4) 0.090(4) -0.028(3) -0.006(4) -0.005(4)
C12 0.164(6) 0.128(5) 0.097(5) -0.021(4) -0.029(4) -0.094(5)
C13 0.079(3) 0.060(3) 0.053(3) 0.002(2) -0.003(2) -0.033(2)
C14 0.133(5) 0.078(4) 0.079(4) -0.003(3) 0.013(3) -0.059(4)
C15 0.172(7) 0.083(4) 0.117(6) 0.008(4) 0.002(5) -0.079(5)
C16 0.148(6) 0.061(3) 0.101(5) -0.010(3) -0.001(4) -0.052(4)
C17 0.101(4) 0.058(3) 0.074(3) -0.008(2) -0.011(3) -0.033(3)
C18 0.141(5) 0.075(4) 0.109(5) -0.042(3) 0.017(4) -0.039(4)
C19 0.085(4) 0.148(6) 0.095(5) -0.019(4) 0.007(3) -0.055(4)
C20 0.119(5) 0.073(4) 0.088(4) -0.015(3) 0.002(4) -0.020(3)
C21 0.105(4) 0.123(5) 0.069(4) -0.006(3) -0.005(3) -0.049(4)
C22 0.129(6) 0.223(9) 0.100(5) -0.043(5) -0.020(5) -0.078(6)
C23 0.194(8) 0.137(7) 0.083(5) 0.037(4) -0.047(5) -0.052(6)
C24 0.151(7) 0.227(9) 0.061(4) -0.045(5) 0.021(4) -0.063(6)
C25 0.092(4) 0.078(3) 0.070(3) -0.023(3) -0.010(3) -0.047(3)
C26 0.207(8) 0.100(6) 0.259(11) -0.037(6) -0.151(8) -0.035(5)
C27 0.229(9) 0.249(10) 0.141(7) -0.061(7) 0.023(7) -0.196(9)
C28 0.144(6) 0.151(7) 0.169(7) -0.107(6) 0.013(5) -0.075(5)
C29 0.065(3) 0.095(4) 0.063(3) 0.003(3) -0.020(2) -0.042(3)
C30 0.127(5) 0.156(6) 0.144(6) 0.052(5) -0.089(5) -0.082(5)
C31 0.094(4) 0.146(6) 0.126(6) -0.049(5) -0.016(4) -0.053(4)
C32 0.073(4) 0.168(6) 0.102(5) -0.031(4) -0.004(3) -0.064(4)
C33 0.285(13) 0.204(11) 0.124(8) -0.027(7) -0.059(8) -0.084(9)
C34 0.238(12) 0.246(13) 0.233(13) 0.020(10) -0.067(10) -0.135(11)
C35 0.196(11) 0.144(9) 0.239(13) 0.054(8) 0.081(10) 0.061(8)
C36 0.102(6) 0.117(7) 0.249(13) 0.010(7) 0.023(7) -0.010(5)
C37 0.123(7) 0.173(9) 0.223(11) -0.022(7) 0.019(7) -0.049(6)
C38 0.240(12) 0.164(9) 0.180(10) -0.071(8) -0.035(9) -0.025(8)
C41 0.156(18) 0.39(4) 0.239(18) -0.15(3) -0.010(14) -0.031(14)
C40 0.21(2) 0.36(4) 0.37(4) -0.11(3) -0.02(2) -0.09(2)
C39 0.205(19) 0.41(3) 0.37(3) 0.01(3) -0.054(18) -0.105(19)

loop_
_atom_type_symbol
_atom_type_description
_atom_type_scat_dispersion_real
_atom_type_scat_dispersion_imag
_atom_type_scat_source
C C 0.0033 0.0016 'International Tables Vol C Tables 4.2.6.8 and 6.1.1.4'
H H 0.0000 0.0000 'International Tables Vol C Tables 4.2.6.8 and 6.1.1.4'
N N 0.0061 0.0033 'International Tables Vol C Tables 4.2.6.8 and 6.1.1.4'
O O 0.0106 0.0060 'International Tables Vol C Tables 4.2.6.8 and 6.1.1.4'
Si Si 0.0817 0.0704 'International Tables Vol C Tables 4.2.6.8 and 6.1.1.4'
K K 0.2009 0.2494 'International Tables Vol C Tables 4.2.6.8 and 6.1.1.4'
Nd Nd -0.1943 3.0179 'International Tables Vol C Tables 4.2.6.8 and 6.1.1.4'

loop_
_geom_angle_atom_site_label_1
_geom_angle_atom_site_label_2
_geom_angle_atom_site_label_3
_geom_angle
_geom_angle_site_symmetry_1
_geom_angle_site_symmetry_3
_geom_angle_publ_flag
O2 Nd1 O1 91.94(12) . . ?
O2 Nd1 N3 96.35(11) . . ?
O1 Nd1 N3 107.27(12) . . ?
O2 Nd1 N1 105.92(11) . . ?
O1 Nd1 N1 95.61(11) . . ?
N3 Nd1 N1 147.42(11) . . ?
O2 Nd1 N2 157.21(12) . . ?
O1 Nd1 N2 98.37(11) . . ?
N3 Nd1 N2 99.85(11) . . ?
N1 Nd1 N2 53.05(10) . . ?
O2 Nd1 N4 98.07(11) . . ?
O1 Nd1 N4 158.57(12) . . ?
N3 Nd1 N4 52.96(12) . . ?
N1 Nd1 N4 99.73(11) . . ?
N2 Nd1 N4 79.39(11) . . ?
O2 Nd1 C1 132.59(11) . . ?
O1 Nd1 C1 94.44(11) . . ?
N3 Nd1 C1 125.86(11) . . ?
N1 Nd1 C1 26.70(10) . . ?
N2 Nd1 C1 26.75(10) . . ?
N4 Nd1 C1 92.64(11) . . ?
O2 Nd1 C13 97.73(11) . . ?
O1 Nd1 C13 133.21(12) . . ?
N3 Nd1 C13 26.31(12) . . ?
N1 Nd1 C13 124.70(12) . . ?
N2 Nd1 C13 89.95(12) . . ?
N4 Nd1 C13 26.65(12) . . ?
C1 Nd1 C13 111.02(12) . . ?
O2 Nd1 K1 45.82(9) . . ?
O1 Nd1 K1 46.18(8) . . ?
N3 Nd1 K1 105.21(9) . . ?
N1 Nd1 K1 107.37(7) . . ?
N2 Nd1 K1 141.29(8) . . ?
N4 Nd1 K1 139.31(9) . . ?
C1 Nd1 K1 124.53(8) . . ?
C13 Nd1 K1 124.40(9) . . ?
N1 Si1 C7 106.46(18) . . ?
N1 Si1 C8 114.45(19) . . ?
C7 Si1 C8 105.9(2) . . ?
N1 Si1 C9 113.42(18) . . ?
C7 Si1 C9 108.7(2) . . ?
C8 Si1 C9 107.6(2) . . ?
N3 Si2 C19 114.1(2) . . ?
N3 Si2 C20 107.5(2) . . ?
C19 Si2 C20 106.7(3) . . ?
N3 Si2 C21 112.3(2) . . ?
C19 Si2 C21 108.8(3) . . ?
C20 Si2 C21 106.9(3) . . ?
O2 K1 O1 74.93(9) . . ?
O2 K1 N5 135.24(16) . . ?
O1 K1 N5 129.84(15) . . ?
O2 K1 N6 125.31(17) . . ?
O1 K1 N6 137.46(18) . . ?
N5 K1 N6 65.63(18) . . ?
O2 K1 C25 96.16(11) . . ?
O1 K1 C25 21.57(10) . . ?
N5 K1 C25 110.96(16) . . ?
N6 K1 C25 125.20(18) . . ?
O2 K1 C29 21.59(9) . . ?
O1 K1 C29 96.25(10) . . ?
N5 K1 C29 121.31(17) . . ?
N6 K1 C29 106.54(18) . . ?
C25 K1 C29 117.64(11) . . ?
O2 K1 Nd1 37.42(6) . . ?
O1 K1 Nd1 37.55(6) . . ?
N5 K1 Nd1 149.66(14) . . ?
N6 K1 Nd1 144.58(15) . . ?
C25 K1 Nd1 58.96(8) . . ?
C29 K1 Nd1 58.71(8) . . ?
C25 O1 Nd1 147.8(3) . . ?
C25 O1 K1 115.0(3) . . ?
Nd1 O1 K1 96.27(11) . . ?
C29 O2 Nd1 145.5(3) . . ?
C29 O2 K1 115.9(3) . . ?
Nd1 O2 K1 96.76(11) . . ?
C1 N1 Si1 129.5(3) . . ?
C1 N1 Nd1 96.6(2) . . ?
Si1 N1 Nd1 129.12(16) . . ?
C5 N2 C1 121.1(4) . . ?
C5 N2 Nd1 142.1(3) . . ?
C1 N2 Nd1 94.1(2) . . ?
C13 N3 Si2 128.0(3) . . ?
C13 N3 Nd1 98.2(3) . . ?
Si2 N3 Nd1 130.8(2) . . ?
C17 N4 C13 120.8(4) . . ?
C17 N4 Nd1 144.2(3) . . ?
C13 N4 Nd1 95.0(3) . . ?
C34 N5 C35 108.8(9) . . ?
C34 N5 C33 108.4(8) . . ?
C35 N5 C33 113.7(8) . . ?
C34 N5 K1 115.3(5) . . ?
C35 N5 K1 107.7(5) . . ?
C33 N5 K1 103.1(5) . . ?
C37 N6 C36 111.5(7) . . ?
C37 N6 C38 109.2(8) . . ?
C36 N6 C38 111.2(8) . . ?
C37 N6 K1 113.3(5) . . ?
C36 N6 K1 109.0(5) . . ?
C38 N6 K1 102.4(5) . . ?
N2 C1 N1 114.6(4) . . ?
N2 C1 C2 118.4(4) . . ?
N1 C1 C2 127.0(4) . . ?
N2 C1 Nd1 59.1(2) . . ?
N1 C1 Nd1 56.8(2) . . ?
C2 C1 Nd1 168.8(3) . . ?
C3 C2 C1 119.9(5) . . ?
C2 C3 C4 120.1(5) . . ?
C5 C4 C3 118.8(5) . . ?
N2 C5 C4 121.7(5) . . ?
N2 C5 C6 115.7(5) . . ?
C4 C5 C6 122.6(5) . . ?
C11 C9 C10 110.3(4) . . ?
C11 C9 C12 108.4(5) . . ?
C10 C9 C12 106.6(4) . . ?
C11 C9 Si1 110.5(4) . . ?
C10 C9 Si1 111.4(3) . . ?
C12 C9 Si1 109.5(4) . . ?
N3 C13 N4 113.9(4) . . ?
N3 C13 C14 127.2(5) . . ?
N4 C13 C14 118.9(5) . . ?
N3 C13 Nd1 55.5(2) . . ?
N4 C13 Nd1 58.4(2) . . ?
C14 C13 Nd1 177.3(4) . . ?
C15 C14 C13 118.6(6) . . ?
C14 C15 C16 122.6(5) . . ?
C17 C16 C15 116.9(6) . . ?
N4 C17 C16 122.2(5) . . ?
N4 C17 C18 116.0(4) . . ?
C16 C17 C18 121.8(5) . . ?
C22 C21 C23 109.6(6) . . ?
C22 C21 C24 107.5(6) . . ?
C23 C21 C24 111.9(6) . . ?
C22 C21 Si2 109.6(4) . . ?
C23 C21 Si2 109.7(5) . . ?
C24 C21 Si2 108.5(4) . . ?
O1 C25 C27 109.7(4) . . ?
O1 C25 C26 110.0(4) . . ?
C27 C25 C26 108.7(6) . . ?
O1 C25 C28 111.4(4) . . ?
C27 C25 C28 108.3(6) . . ?
C26 C25 C28 108.7(6) . . ?
O1 C25 K1 43.5(2) . . ?
C27 C25 K1 89.9(4) . . ?
C26 C25 K1 152.8(4) . . ?
C28 C25 K1 82.6(3) . . ?
O2 C29 C31 108.6(4) . . ?
O2 C29 C30 109.5(4) . . ?
C31 C29 C30 109.8(5) . . ?
O2 C29 C32 108.8(4) . . ?
C31 C29 C32 108.9(5) . . ?
C30 C29 C32 111.2(5) . . ?
O2 C29 K1 42.5(2) . . ?
C31 C29 K1 148.2(3) . . ?
C30 C29 K1 77.7(3) . . ?
C32 C29 K1 95.9(3) . . ?
C36 C35 N5 129.0(10) . . ?
C35 C36 N6 123.8(8) . . ?
C41 C41 C40 115(3) 2_755 . ?
C39 C40 C41 118(3) . . ?

loop_
_geom_bond_atom_site_label_1
_geom_bond_atom_site_label_2
_geom_bond_distance
_geom_bond_site_symmetry_2
_geom_bond_publ_flag
Nd1 O2 2.213(3) . ?
Nd1 O1 2.217(3) . ?
Nd1 N3 2.521(3) . ?
Nd1 N1 2.527(3) . ?
Nd1 N2 2.584(3) . ?
Nd1 N4 2.589(3) . ?
Nd1 C1 3.002(4) . ?
Nd1 C13 3.029(4) . ?
Nd1 K1 3.6163(13) . ?
Si1 N1 1.711(3) . ?
Si1 C7 1.880(4) . ?
Si1 C8 1.884(4) . ?
Si1 C9 1.889(5) . ?
Si2 N3 1.731(4) . ?
Si2 C19 1.871(5) . ?
Si2 C20 1.874(5) . ?
Si2 C21 1.900(6) . ?
K1 O2 2.612(3) . ?
K1 O1 2.625(3) . ?
K1 N5 2.814(6) . ?
K1 N6 2.815(6) . ?
K1 C25 3.459(5) . ?
K1 C29 3.476(5) . ?
O1 C25 1.403(5) . ?
O2 C29 1.422(5) . ?
N1 C1 1.358(5) . ?
N2 C5 1.352(5) . ?
N2 C1 1.355(5) . ?
N3 C13 1.356(6) . ?
N4 C17 1.348(6) . ?
N4 C13 1.364(5) . ?
N5 C34 1.423(10) . ?
N5 C35 1.437(10) . ?
N5 C33 1.455(10) . ?
N6 C37 1.444(9) . ?
N6 C36 1.471(10) . ?
N6 C38 1.508(10) . ?
C1 C2 1.406(6) . ?
C2 C3 1.376(6) . ?
C3 C4 1.376(7) . ?
C4 C5 1.364(7) . ?
C5 C6 1.496(7) . ?
C9 C11 1.524(7) . ?
C9 C10 1.536(6) . ?
C9 C12 1.568(7) . ?
C13 C14 1.391(6) . ?
C14 C15 1.357(8) . ?
C15 C16 1.382(8) . ?
C16 C17 1.356(7) . ?
C17 C18 1.496(7) . ?
C21 C22 1.529(8) . ?
C21 C23 1.550(8) . ?
C21 C24 1.579(8) . ?
C25 C27 1.475(8) . ?
C25 C26 1.483(8) . ?
C25 C28 1.511(7) . ?
C29 C31 1.508(7) . ?
C29 C30 1.515(7) . ?
C29 C32 1.520(7) . ?
C35 C36 1.264(11) . ?
C41 C41 1.31(4) 2_755 ?
C41 C40 1.46(3) . ?
C40 C39 1.39(2) . ?
